data_7157583
loop_
_publ_author_name
'Wang, Meng-Yue'
'Zhu, Xue-Qing'
'Zhang, Xing-Long'
'Guo, Rui-Li'
'Jia, Qiong'
'Wang, Yong-Qiang'

_publ_section_title
;
 Synthesis of trifluoromethylthioesters from aldehydes via a visible
 light-promoted radical process.
;
_journal_issue 30
_journal_name_full 'Organic &amp; biomolecular chemistry'
_journal_page_first 5918
_journal_page_last 5926
_journal_paper_doi 10.1039/d0ob01160f
_journal_volume 18
_journal_year 2020
_chemical_formula_moiety 'C10 H9 F3 O3 S'
_chemical_formula_sum 'C10 H9 F3 O3 S'
_chemical_formula_weight 266.23
_space_group_crystal_system monoclinic
_space_group_IT_number 14
_space_group_name_Hall '-P 2ybc'
_space_group_name_H-M_alt 'P 1 21/c 1'
_atom_sites_solution_hydrogens geom
_audit_creation_date 2019-10-31
_audit_creation_method
;
Olex2 1.2
(compiled 2018.05.29 svn.r3508 for OlexSys, GUI svn.r5506)
;
_audit_update_record
;
2020-01-10 deposited with the CCDC.	2020-07-13 downloaded from the CCDC.
;
_cell_angle_alpha 90
_cell_angle_beta 91.700(6)
_cell_angle_gamma 90
_cell_formula_units_Z 4
_cell_length_a 4.8370(16)
_cell_length_b 12.644(4)
_cell_length_c 18.820(7)
_cell_measurement_reflns_used 1057
_cell_measurement_temperature 296(2)
_cell_measurement_theta_max 21.21
_cell_measurement_theta_min 2.70
_cell_volume 1150.5(7)
_computing_cell_refinement 'SAINT v7.68A (Bruker, 2009)'
_computing_data_reduction 'SAINT v7.68A (Bruker, 2009)'
_computing_molecular_graphics 'Olex2 (Dolomanov et al., 2009)'
_computing_publication_material 'Olex2 (Dolomanov et al., 2009)'
_computing_structure_refinement 'ShelXL (Sheldrick, 2015)'
_computing_structure_solution 'SHELXS-97 (Sheldrick, 2008)'
_diffrn_ambient_temperature 296.15
_diffrn_measured_fraction_theta_full 0.996
_diffrn_measured_fraction_theta_max 0.994
_diffrn_measurement_device_type 'Bruker APEX-II CCD'
_diffrn_measurement_method '\f and \w scans'
_diffrn_radiation_monochromator graphite
_diffrn_radiation_type MoK\a
_diffrn_radiation_wavelength 0.71073
_diffrn_reflns_av_R_equivalents 0.0364
_diffrn_reflns_av_unetI/netI 0.0461
_diffrn_reflns_Laue_measured_fraction_full 0.996
_diffrn_reflns_Laue_measured_fraction_max 0.994
_diffrn_reflns_limit_h_max 5
_diffrn_reflns_limit_h_min -5
_diffrn_reflns_limit_k_max 11
_diffrn_reflns_limit_k_min -15
_diffrn_reflns_limit_l_max 23
_diffrn_reflns_limit_l_min -20
_diffrn_reflns_number 5990
_diffrn_reflns_point_group_measured_fraction_full 0.996
_diffrn_reflns_point_group_measured_fraction_max 0.994
_diffrn_reflns_theta_full 25.242
_diffrn_reflns_theta_max 26.099
_diffrn_reflns_theta_min 1.941
_diffrn_standards_number 0
_exptl_absorpt_coefficient_mu 0.315
_exptl_absorpt_correction_T_max 0.7454
_exptl_absorpt_correction_T_min 0.6325
_exptl_absorpt_correction_type multi-scan
_exptl_absorpt_process_details
;
SADABS-2008/1 (Bruker,2008) was used for absorption correction.
wR2(int) was 0.0859 before and 0.0465 after correction.
The Ratio of minimum to maximum transmission is 0.8485.
The \l/2 correction factor is 0.0015.
;
_exptl_crystal_colour colourless
_exptl_crystal_density_diffrn 1.537
_exptl_crystal_density_method 'not measured'
_exptl_crystal_description block
_exptl_crystal_F_000 544
_exptl_crystal_size_max 0.21
_exptl_crystal_size_mid 0.18
_exptl_crystal_size_min 0.15
_refine_diff_density_max 0.185
_refine_diff_density_min -0.279
_refine_diff_density_rms 0.040
_refine_ls_extinction_method none
_refine_ls_goodness_of_fit_ref 1.013
_refine_ls_hydrogen_treatment constr
_refine_ls_matrix_type full
_refine_ls_number_parameters 156
_refine_ls_number_reflns 2259
_refine_ls_number_restraints 0
_refine_ls_restrained_S_all 1.013
_refine_ls_R_factor_all 0.0861
_refine_ls_R_factor_gt 0.0512
_refine_ls_shift/su_max 0.000
_refine_ls_shift/su_mean 0.000
_refine_ls_structure_factor_coef Fsqd
_refine_ls_weighting_details
;
 w=1/[\s^2^(Fo^2^)+(0.0543P)^2^+0.1915P]
 where P=(Fo^2^+2Fc^2^)/3
;
_refine_ls_weighting_scheme calc
_refine_ls_wR_factor_gt 0.1160
_refine_ls_wR_factor_ref 0.1315
_reflns_Friedel_coverage 0.000
_reflns_number_gt 1409
_reflns_number_total 2259
_reflns_threshold_expression 'I > 2\s(I)'
_cod_data_source_file d0ob01160f2.cif
_cod_data_source_block xb2406_0m
_cod_depositor_comments
;Adding full bibliography for 7157583.cif.

 Adding full bibliography for 7157583.cif.
;
_cod_database_code 7157583
_shelxl_version_number 2013-2
_shelx_space_group_comment
;
The symmetry employed for this shelxl refinement is uniquely defined
by the following loop, which should always be used as a source of
symmetry information in preference to the above space-group names.
They are only intended as comments.
;
_olex2_refinement_description
;
1. Fixed Uiso
 At 1.2 times of:
  All C(H) groups
 At 1.5 times of:
  All C(H,H,H) groups
2.a Aromatic/amide H refined with riding coordinates:
 C1(H1), C3(H3), C7(H7)
2.b Idealised Me refined as rotating group:
 C8(H8A,H8B,H8C), C9(H9A,H9B,H9C)
;
_olex2_submission_special_instructions 'No special instructions were received'

loop_
_space_group_symop_operation_xyz
'x, y, z'
'-x, y+1/2, -z+1/2'
'-x, -y, -z'
'x, -y-1/2, z-1/2'

loop_
_atom_site_label
_atom_site_type_symbol
_atom_site_fract_x
_atom_site_fract_y
_atom_site_fract_z
_atom_site_U_iso_or_equiv
_atom_site_adp_type
_atom_site_occupancy
_atom_site_site_symmetry_order
_atom_site_calc_flag
_atom_site_refinement_flags_posn
_atom_site_refinement_flags_adp
_atom_site_refinement_flags_occupancy
_atom_site_disorder_assembly
_atom_site_disorder_group
S1 S 1.12441(19) 0.47355(6) 0.17510(5) 0.0721(3) Uani 1 1 d . . . . .
O1 O 0.9978(5) 0.27883(15) 0.21219(11) 0.0726(6) Uani 1 1 d . . . . .
O2 O 0.2898(4) 0.30731(14) 0.40885(10) 0.0645(6) Uani 1 1 d . . . . .
O3 O 0.2549(4) 0.50391(14) 0.43690(10) 0.0588(5) Uani 1 1 d . . . . .
C1 C 0.6290(6) 0.3378(2) 0.31904(14) 0.0525(7) Uani 1 1 d . . . . .
H1 H 0.6433 0.2660 0.3089 0.063 Uiso 1 1 calc R . . . .
C2 C 0.9610(6) 0.3700(2) 0.22577(14) 0.0530(7) Uani 1 1 d . . . . .
C3 C 0.7671(6) 0.5169(2) 0.29808(14) 0.0540(7) Uani 1 1 d . . . . .
H3 H 0.8730 0.5657 0.2738 0.065 Uiso 1 1 calc R . . . .
C4 C 0.7863(6) 0.41095(19) 0.28211(14) 0.0480(6) Uani 1 1 d . . . . .
C5 C 0.4330(6) 0.4799(2) 0.38581(14) 0.0489(7) Uani 1 1 d . . . . .
C6 C 0.4538(6) 0.3714(2) 0.37007(14) 0.0507(7) Uani 1 1 d . . . . .
C7 C 0.5915(6) 0.5514(2) 0.34988(15) 0.0537(7) Uani 1 1 d . . . . .
H7 H 0.5806 0.6231 0.3605 0.064 Uiso 1 1 calc R . . . .
F1 F 1.3657(5) 0.46456(16) 0.05943(12) 0.1205(9) Uani 1 1 d . . . . .
F2 F 1.0602(5) 0.34555(19) 0.06791(11) 0.1187(9) Uani 1 1 d . . . . .
F3 F 1.4436(5) 0.32915(18) 0.12370(14) 0.1171(9) Uani 1 1 d . . . . .
C8 C 0.2954(8) 0.1981(2) 0.39434(18) 0.0938(13) Uani 1 1 d . . . . .
H8A H 0.2452 0.1863 0.3453 0.141 Uiso 1 1 calc GR . . . .
H8B H 0.1666 0.1623 0.4239 0.141 Uiso 1 1 calc GR . . . .
H8C H 0.4783 0.1712 0.4040 0.141 Uiso 1 1 calc GR . . . .
C9 C 0.2199(7) 0.6136(2) 0.45404(16) 0.0677(9) Uani 1 1 d . . . . .
H9A H 0.1591 0.6515 0.4122 0.101 Uiso 1 1 calc GR . . . .
H9B H 0.3929 0.6423 0.4714 0.101 Uiso 1 1 calc GR . . . .
H9C H 0.0843 0.6205 0.4900 0.101 Uiso 1 1 calc GR . . . .
C10 C 1.2511(8) 0.3989(3) 0.10373(19) 0.0778(10) Uani 1 1 d . . . . .

loop_
_atom_site_aniso_label
_atom_site_aniso_U_11
_atom_site_aniso_U_22
_atom_site_aniso_U_33
_atom_site_aniso_U_23
_atom_site_aniso_U_13
_atom_site_aniso_U_12
S1 0.0965(7) 0.0463(5) 0.0755(6) 0.0017(4) 0.0334(5) -0.0002(4)
O1 0.1029(17) 0.0439(12) 0.0727(14) 0.0002(10) 0.0296(12) 0.0056(11)
O2 0.0884(15) 0.0464(11) 0.0596(12) 0.0002(9) 0.0186(11) -0.0128(10)
O3 0.0706(13) 0.0492(11) 0.0572(12) -0.0041(9) 0.0144(10) 0.0012(9)
C1 0.0678(18) 0.0359(14) 0.0538(17) -0.0011(12) 0.0037(14) 0.0013(13)
C2 0.0638(19) 0.0442(16) 0.0513(17) 0.0013(13) 0.0060(14) 0.0026(14)
C3 0.0645(18) 0.0434(15) 0.0544(17) 0.0024(13) 0.0086(14) -0.0064(14)
C4 0.0578(16) 0.0399(14) 0.0465(15) 0.0024(12) 0.0016(13) 0.0001(13)
C5 0.0579(17) 0.0461(15) 0.0426(15) -0.0040(12) 0.0004(13) 0.0039(13)
C6 0.0583(17) 0.0454(15) 0.0485(16) 0.0029(12) 0.0010(13) -0.0070(13)
C7 0.0691(19) 0.0368(14) 0.0555(17) -0.0021(12) 0.0064(15) -0.0002(13)
F1 0.176(2) 0.0847(14) 0.1058(17) -0.0041(12) 0.0806(16) -0.0360(15)
F2 0.155(2) 0.131(2) 0.0715(14) -0.0245(13) 0.0256(14) -0.0589(17)
F3 0.1131(18) 0.0866(15) 0.155(2) -0.0112(14) 0.0582(16) 0.0199(14)
C8 0.150(4) 0.0475(19) 0.086(3) -0.0001(17) 0.044(2) -0.028(2)
C9 0.087(2) 0.0522(18) 0.065(2) -0.0100(15) 0.0182(17) 0.0052(16)
C10 0.102(3) 0.055(2) 0.079(2) -0.0040(17) 0.038(2) -0.013(2)

loop_
_atom_type_symbol
_atom_type_description
_atom_type_scat_dispersion_real
_atom_type_scat_dispersion_imag
_atom_type_scat_source
C C 0.0033 0.0016 'International Tables Vol C Tables 4.2.6.8 and 6.1.1.4'
H H 0.0000 0.0000 'International Tables Vol C Tables 4.2.6.8 and 6.1.1.4'
O O 0.0106 0.0060 'International Tables Vol C Tables 4.2.6.8 and 6.1.1.4'
S S 0.1246 0.1234 'International Tables Vol C Tables 4.2.6.8 and 6.1.1.4'
F F 0.0171 0.0103 'International Tables Vol C Tables 4.2.6.8 and 6.1.1.4'

loop_
_geom_angle_atom_site_label_1
_geom_angle_atom_site_label_2
_geom_angle_atom_site_label_3
_geom_angle
_geom_angle_site_symmetry_1
_geom_angle_site_symmetry_3
_geom_angle_publ_flag
C10 S1 C2 100.39(14) . . ?
C6 O2 C8 117.7(2) . . ?
C5 O3 C9 117.5(2) . . ?
C6 C1 C4 120.1(2) . . ?
O1 C2 S1 120.9(2) . . ?
O1 C2 C4 125.9(2) . . ?
C4 C2 S1 113.17(19) . . ?
C4 C3 C7 120.5(3) . . ?
C1 C4 C2 117.3(2) . . ?
C3 C4 C1 119.7(3) . . ?
C3 C4 C2 123.0(2) . . ?
O3 C5 C6 114.9(2) . . ?
O3 C5 C7 125.6(2) . . ?
C7 C5 C6 119.5(3) . . ?
O2 C6 C1 125.1(2) . . ?
O2 C6 C5 114.9(2) . . ?
C1 C6 C5 120.0(2) . . ?
C5 C7 C3 120.2(2) . . ?
F1 C10 S1 108.0(2) . . ?
F1 C10 F3 107.1(3) . . ?
F2 C10 S1 114.2(3) . . ?
F2 C10 F1 107.6(3) . . ?
F2 C10 F3 106.3(3) . . ?
F3 C10 S1 113.3(3) . . ?

loop_
_geom_bond_atom_site_label_1
_geom_bond_atom_site_label_2
_geom_bond_distance
_geom_bond_site_symmetry_2
_geom_bond_publ_flag
S1 C2 1.815(3) . ?
S1 C10 1.766(3) . ?
O1 C2 1.195(3) . ?
O2 C6 1.361(3) . ?
O2 C8 1.408(4) . ?
O3 C5 1.345(3) . ?
O3 C9 1.436(3) . ?
C1 C4 1.396(4) . ?
C1 C6 1.367(4) . ?
C2 C4 1.470(4) . ?
C3 C4 1.377(4) . ?
C3 C7 1.382(4) . ?
C5 C6 1.408(4) . ?
C5 C7 1.375(4) . ?
F1 C10 1.311(3) . ?
F2 C10 1.313(4) . ?
F3 C10 1.329(4) . ?
